data_2022502
loop_
_publ_author_name
'Mason, Helen E.'
'Howard, Judith A. K.'
'Sparkes, Hazel A.'

_publ_section_title
;
 Co(NCS)~2~(abpt)~2~ and Ni(NCS)~2~(abpt)~2~ [abpt is
 4-amino-3,5-bis(pyridin-2-yl)-1,2,4-triazole]: structural
 characterization of polymorphs A and B
;
_journal_coeditor_code OC3012
_journal_issue 12
_journal_name_full 'Acta Crystallographica Section C'
_journal_page_first 777
_journal_page_last 781
_journal_paper_doi 10.1107/S2053229621010251
_journal_volume 77
_journal_year 2021
_chemical_formula_iupac '[Co (N C S)2 (C12 H10 N6)2]'
_chemical_formula_moiety 'C26 H20 Co N14 S2'
_chemical_formula_sum 'C26 H20 Co N14 S2'
_chemical_formula_weight 651.61
_chemical_name_systematic
Bis[4-amino-3,5-bis(pyridin-2-yl)-1,2,4-triazole-\k^2^<i>N</i>^2^,<i>N</i>^3^]bis(thiocyanato-\k<i>N</i>)cobalt(II)
_space_group_crystal_system monoclinic
_space_group_IT_number 14
_space_group_name_Hall '-P 2yn'
_space_group_name_H-M_alt 'P 1 21/n 1'
_atom_sites_solution_hydrogens mixed
_atom_sites_solution_primary direct
_audit_creation_method
;
Olex2 1.3
(compiled 2020.02.04 svn.rd84adfe8 for OlexSys, GUI svn.r6032)
;
_cell_angle_alpha 90
_cell_angle_beta 100.7710(10)
_cell_angle_gamma 90
_cell_formula_units_Z 2
_cell_length_a 11.4978(5)
_cell_length_b 9.5235(4)
_cell_length_c 12.7179(5)
_cell_measurement_reflns_used 7088
_cell_measurement_temperature 120(2)
_cell_measurement_theta_max 28.25
_cell_measurement_theta_min 2.65
_cell_volume 1368.07(10)
_computing_cell_refinement
;
SAINT (Bruker, 2003)
;
_computing_data_collection
;
SMART (Bruker, 1999)
;
_computing_data_reduction
;
SAINT (Bruker, 2003)
;
_computing_molecular_graphics
;
OLEX2 (Dolomanov <i>et al.</i>,  2009)
;
_computing_publication_material
;
OLEX2 (Dolomanov <i>et al.</i>,  2009)
;
_computing_structure_refinement
;
SHELXL2018 (Sheldrick, 2015)
;
_computing_structure_solution
;
SHELXS (Sheldrick, 2008)
;
_diffrn_ambient_temperature 120(2)
_diffrn_detector 'CCD area detector'
_diffrn_detector_area_resol_mean 7.9
_diffrn_measured_fraction_theta_full 1.000
_diffrn_measured_fraction_theta_max 1.000
_diffrn_measurement_device 'three-circle diffractometer'
_diffrn_measurement_device_type 'CCD area detector'
_diffrn_measurement_method 'phi and omega scans'
_diffrn_radiation_monochromator graphite
_diffrn_radiation_probe x-ray
_diffrn_radiation_type MoK\a
_diffrn_radiation_wavelength 0.71073
_diffrn_reflns_av_R_equivalents 0.0367
_diffrn_reflns_av_unetI/netI 0.0284
_diffrn_reflns_limit_h_max 14
_diffrn_reflns_limit_h_min -14
_diffrn_reflns_limit_k_max 11
_diffrn_reflns_limit_k_min -11
_diffrn_reflns_limit_l_max 15
_diffrn_reflns_limit_l_min -15
_diffrn_reflns_number 13084
_diffrn_reflns_theta_full 26.000
_diffrn_reflns_theta_max 26.360
_diffrn_reflns_theta_min 2.193
_diffrn_source_current 30.0
_diffrn_source_power 1.35
_diffrn_source_voltage 45.0
_exptl_absorpt_coefficient_mu 0.827
_exptl_absorpt_correction_T_max 0.8843
_exptl_absorpt_correction_T_min 0.7550
_exptl_absorpt_correction_type multi-scan
_exptl_absorpt_process_details
;
(SADABS; Bruker, 2008)
;
_exptl_crystal_colour yellow
_exptl_crystal_density_diffrn 1.582
_exptl_crystal_description block
_exptl_crystal_F_000 666
_exptl_crystal_size_max 0.48
_exptl_crystal_size_mid 0.22
_exptl_crystal_size_min 0.1
_refine_diff_density_max 0.257
_refine_diff_density_min -0.392
_refine_ls_extinction_method none
_refine_ls_goodness_of_fit_ref 1.029
_refine_ls_hydrogen_treatment mixed
_refine_ls_matrix_type full
_refine_ls_number_parameters 202
_refine_ls_number_reflns 2799
_refine_ls_number_restraints 0
_refine_ls_restrained_S_all 1.029
_refine_ls_R_factor_all 0.0378
_refine_ls_R_factor_gt 0.0283
_refine_ls_shift/su_max 0.000
_refine_ls_shift/su_mean 0.000
_refine_ls_structure_factor_coef Fsqd
_refine_ls_weighting_details 'w=1/[\s^2^(Fo^2^)+(0.0223P)^2^+0.9469P] where P=(Fo^2^+2Fc^2^)/3'
_refine_ls_weighting_scheme calc
_refine_ls_wR_factor_gt 0.0618
_refine_ls_wR_factor_ref 0.0647
_reflns_number_gt 2363
_reflns_number_total 2799
_reflns_threshold_expression 'I > 2\s(I)'
_cod_data_source_file oc3012sup1.cif
_cod_data_source_block Co_B_120K
_cod_database_code 2022502
_shelx_space_group_comment
;
The symmetry employed for this shelxl refinement is uniquely defined
by the following loop, which should always be used as a source of
symmetry information in preference to the above space-group names.
They are only intended as comments.
;
_shelx_estimated_absorpt_t_min 0.692
_shelx_estimated_absorpt_t_max 0.922

loop_
_space_group_symop_operation_xyz
'x, y, z'
'-x+1/2, y+1/2, -z+1/2'
'-x, -y, -z'
'x-1/2, -y-1/2, z-1/2'

loop_
_atom_site_type_symbol
_atom_site_label
_atom_site_fract_x
_atom_site_fract_y
_atom_site_fract_z
_atom_site_U_iso_or_equiv
_atom_site_adp_type
_atom_site_calc_flag
_atom_site_occupancy
_atom_site_disorder_assembly
_atom_site_disorder_group
Co Co1 0.500000 0.500000 0.500000 0.01662(10) Uani d 1 . .
S S1 0.47702(4) 0.70612(5) 0.14549(4) 0.02147(12) Uani d 1 . .
N N1 0.51090(14) 0.58552(17) 0.35006(12) 0.0226(3) Uani d 1 . .
N N2 0.54062(13) 0.70429(16) 0.57154(11) 0.0184(3) Uani d 1 . .
N N3 0.33257(12) 0.59797(16) 0.48313(11) 0.0185(3) Uani d 1 . .
N N4 0.21930(13) 0.56657(16) 0.43186(12) 0.0190(3) Uani d 1 . .
N N5 0.22659(12) 0.78694(15) 0.48602(11) 0.0164(3) Uani d 1 . .
N N6 0.19418(14) 0.92348(16) 0.51462(14) 0.0212(3) Uani d 1 . .
H H6A 0.1431(18) 0.911(2) 0.5580(16) 0.025 Uiso d 1 . .
H H6B 0.1556(18) 0.963(2) 0.4536(18) 0.025 Uiso d 1 . .
N N7 -0.00410(13) 0.82632(16) 0.35394(12) 0.0207(3) Uani d 1 . .
C C1 0.49638(15) 0.63560(19) 0.26536(14) 0.0180(4) Uani d 1 . .
C C2 0.64830(16) 0.7492(2) 0.61788(14) 0.0215(4) Uani d 1 . .
H H2 0.713997 0.688352 0.619097 0.026 Uiso calc 1 . .
C C3 0.66794(16) 0.8809(2) 0.66415(14) 0.0232(4) Uani d 1 . .
H H3 0.745571 0.909506 0.696411 0.028 Uiso calc 1 . .
C C4 0.57273(16) 0.9697(2) 0.66257(15) 0.0234(4) Uani d 1 . .
H H4 0.583973 1.059817 0.694983 0.028 Uiso calc 1 . .
C C5 0.46048(16) 0.9265(2) 0.61328(14) 0.0204(4) Uani d 1 . .
H H5 0.394057 0.986769 0.609838 0.024 Uiso calc 1 . .
C C6 0.44783(15) 0.79323(19) 0.56929(13) 0.0175(4) Uani d 1 . .
C C7 0.33619(15) 0.72999(19) 0.51515(13) 0.0167(4) Uani d 1 . .
C C8 0.15649(15) 0.68144(19) 0.43460(14) 0.0175(4) Uani d 1 . .
C C9 0.02990(15) 0.69740(18) 0.38880(14) 0.0171(4) Uani d 1 . .
C C10 -0.11930(16) 0.8441(2) 0.31474(15) 0.0242(4) Uani d 1 . .
H H10 -0.144940 0.934109 0.287596 0.029 Uiso calc 1 . .
C C11 -0.20318(16) 0.7402(2) 0.31123(15) 0.0255(4) Uani d 1 . .
H H11 -0.284590 0.759252 0.285291 0.031 Uiso calc 1 . .
C C12 -0.16601(17) 0.6076(2) 0.34634(15) 0.0259(4) Uani d 1 . .
H H12 -0.221505 0.533282 0.344512 0.031 Uiso calc 1 . .
C C13 -0.04681(16) 0.5844(2) 0.38420(14) 0.0221(4) Uani d 1 . .
H H13 -0.018285 0.493504 0.406456 0.027 Uiso calc 1 . .

loop_
_atom_site_aniso_label
_atom_site_aniso_U_11
_atom_site_aniso_U_22
_atom_site_aniso_U_33
_atom_site_aniso_U_12
_atom_site_aniso_U_13
_atom_site_aniso_U_23
Co1 0.01448(17) 0.01855(18) 0.01672(17) 0.00225(14) 0.00261(13) 0.00024(14)
S1 0.0220(2) 0.0208(2) 0.0215(2) 0.00129(19) 0.00387(18) 0.00472(18)
N1 0.0232(8) 0.0235(9) 0.0219(8) 0.0013(7) 0.0058(7) 0.0004(7)
N2 0.0165(7) 0.0221(8) 0.0163(7) 0.0003(6) 0.0029(6) 0.0009(6)
N3 0.0153(7) 0.0204(8) 0.0191(7) 0.0000(6) 0.0016(6) -0.0007(6)
N4 0.0146(7) 0.0208(8) 0.0208(8) 0.0017(6) 0.0011(6) -0.0003(6)
N5 0.0140(7) 0.0164(7) 0.0187(7) 0.0010(6) 0.0034(6) -0.0006(6)
N6 0.0194(8) 0.0170(8) 0.0270(9) 0.0034(6) 0.0040(7) -0.0032(7)
N7 0.0184(8) 0.0197(8) 0.0224(8) -0.0009(6) -0.0002(6) 0.0012(6)
C1 0.0135(8) 0.0174(9) 0.0235(10) -0.0003(7) 0.0046(7) -0.0028(8)
C2 0.0163(9) 0.0267(10) 0.0213(9) 0.0015(8) 0.0036(7) 0.0004(8)
C3 0.0196(9) 0.0286(11) 0.0210(9) -0.0035(8) 0.0026(8) -0.0013(8)
C4 0.0242(10) 0.0248(10) 0.0210(9) -0.0035(8) 0.0038(8) -0.0045(8)
C5 0.0190(9) 0.0210(10) 0.0214(9) 0.0018(7) 0.0044(7) -0.0010(7)
C6 0.0163(9) 0.0221(9) 0.0149(8) -0.0002(7) 0.0051(7) 0.0024(7)
C7 0.0153(8) 0.0196(9) 0.0158(8) 0.0020(7) 0.0047(7) 0.0018(7)
C8 0.0155(9) 0.0202(9) 0.0171(8) -0.0003(7) 0.0035(7) 0.0007(7)
C9 0.0167(9) 0.0183(9) 0.0164(8) 0.0012(7) 0.0031(7) -0.0010(7)
C10 0.0202(9) 0.0232(10) 0.0276(10) 0.0046(8) 0.0004(8) 0.0015(8)
C11 0.0159(9) 0.0338(11) 0.0258(10) 0.0000(8) 0.0016(8) -0.0008(8)
C12 0.0227(10) 0.0294(11) 0.0241(10) -0.0103(8) 0.0003(8) -0.0009(8)
C13 0.0247(10) 0.0192(9) 0.0210(9) -0.0015(8) 0.0003(8) -0.0003(7)

loop_
_atom_type_symbol
_atom_type_description
_atom_type_scat_dispersion_real
_atom_type_scat_dispersion_imag
_atom_type_scat_source
C C 0.0033 0.0016 'International Tables Vol C Tables 4.2.6.8 and 6.1.1.4'
H H 0.0000 0.0000 'International Tables Vol C Tables 4.2.6.8 and 6.1.1.4'
Co Co 0.3494 0.9721 'International Tables Vol C Tables 4.2.6.8 and 6.1.1.4'
N N 0.0061 0.0033 'International Tables Vol C Tables 4.2.6.8 and 6.1.1.4'
S S 0.1246 0.1234 'International Tables Vol C Tables 4.2.6.8 and 6.1.1.4'

loop_
_geom_angle_atom_site_label_1
_geom_angle_atom_site_label_2
_geom_angle_atom_site_label_3
_geom_angle_site_symmetry_1
_geom_angle_site_symmetry_3
_geom_angle
_geom_angle_publ_flag
N1 Co1 N1 . 3_666 180.0 ?
N1 Co1 N2 . . 89.33(6) ?
N1 Co1 N2 . 3_666 90.67(6) ?
N1 Co1 N2 3_666 . 90.67(6) ?
N1 Co1 N2 3_666 3_666 89.33(6) ?
N1 Co1 N3 . 3_666 93.19(6) ?
N1 Co1 N3 . . 86.81(6) ?
N1 Co1 N3 3_666 . 93.19(6) ?
N1 Co1 N3 3_666 3_666 86.81(6) ?
N2 Co1 N2 . 3_666 180.0 ?
N3 Co1 N2 3_666 3_666 76.49(6) ?
N3 Co1 N2 . 3_666 103.50(6) ?
N3 Co1 N2 3_666 . 103.50(6) ?
N3 Co1 N2 . . 76.50(6) ?
N3 Co1 N3 3_666 . 180.0 ?
C1 N1 Co1 . . 168.40(14) ?
C2 N2 Co1 . . 125.63(12) ?
C2 N2 C6 . . 117.92(16) ?
C6 N2 Co1 . . 116.44(11) ?
N4 N3 Co1 . . 135.69(11) ?
C7 N3 Co1 . . 114.43(11) ?
C7 N3 N4 . . 109.01(14) ?
C8 N4 N3 . . 106.41(14) ?
C7 N5 N6 . . 124.80(15) ?
C7 N5 C8 . . 105.63(14) ?
C8 N5 N6 . . 129.29(14) ?
N5 N6 H6A . . 105.7(14) ?
N5 N6 H6B . . 105.8(13) ?
H6A N6 H6B . . 108.4(19) ?
C10 N7 C9 . . 116.60(16) ?
N1 C1 S1 . . 179.51(17) ?
N2 C2 H2 . . 118.6 ?
N2 C2 C3 . . 122.71(17) ?
C3 C2 H2 . . 118.6 ?
C2 C3 H3 . . 120.6 ?
C4 C3 C2 . . 118.86(17) ?
C4 C3 H3 . . 120.6 ?
C3 C4 H4 . . 120.3 ?
C3 C4 C5 . . 119.49(18) ?
C5 C4 H4 . . 120.3 ?
C4 C5 H5 . . 120.9 ?
C6 C5 C4 . . 118.27(17) ?
C6 C5 H5 . . 120.9 ?
N2 C6 C5 . . 122.73(16) ?
N2 C6 C7 . . 111.63(15) ?
C5 C6 C7 . . 125.64(16) ?
N3 C7 N5 . . 108.79(15) ?
N3 C7 C6 . . 120.67(15) ?
N5 C7 C6 . . 130.51(16) ?
N4 C8 N5 . . 110.16(15) ?
N4 C8 C9 . . 125.67(16) ?
N5 C8 C9 . . 124.16(16) ?
N7 C9 C8 . . 115.60(15) ?
N7 C9 C13 . . 123.64(16) ?
C13 C9 C8 . . 120.76(16) ?
N7 C10 H10 . . 118.0 ?
N7 C10 C11 . . 124.09(18) ?
C11 C10 H10 . . 118.0 ?
C10 C11 H11 . . 120.8 ?
C10 C11 C12 . . 118.33(17) ?
C12 C11 H11 . . 120.8 ?
C11 C12 H12 . . 120.5 ?
C11 C12 C13 . . 119.03(18) ?
C13 C12 H12 . . 120.5 ?
C9 C13 H13 . . 120.9 ?
C12 C13 C9 . . 118.20(18) ?
C12 C13 H13 . . 120.9 ?

loop_
_geom_bond_atom_site_label_1
_geom_bond_atom_site_label_2
_geom_bond_site_symmetry_2
_geom_bond_distance
_geom_bond_publ_flag
Co1 N1 . 2.0987(15) ?
Co1 N1 3_666 2.0987(15) ?
Co1 N2 3_666 2.1616(15) ?
Co1 N2 . 2.1616(15) ?
Co1 N3 3_666 2.1137(14) ?
Co1 N3 . 2.1138(14) ?
S1 C1 . 1.6425(18) ?
N1 C1 . 1.161(2) ?
N2 C2 . 1.338(2) ?
N2 C6 . 1.358(2) ?
N3 N4 . 1.376(2) ?
N3 C7 . 1.320(2) ?
N4 C8 . 1.315(2) ?
N5 N6 . 1.419(2) ?
N5 C7 . 1.358(2) ?
N5 C8 . 1.375(2) ?
N6 H6A . 0.89(2) ?
N6 H6B . 0.90(2) ?
N7 C9 . 1.339(2) ?
N7 C10 . 1.336(2) ?
C2 H2 . 0.9500 ?
C2 C3 . 1.385(3) ?
C3 H3 . 0.9500 ?
C3 C4 . 1.381(3) ?
C4 H4 . 0.9500 ?
C4 C5 . 1.388(3) ?
C5 H5 . 0.9500 ?
C5 C6 . 1.383(3) ?
C6 C7 . 1.468(2) ?
C8 C9 . 1.471(2) ?
C9 C13 . 1.386(3) ?
C10 H10 . 0.9500 ?
C10 C11 . 1.377(3) ?
C11 H11 . 0.9500 ?
C11 C12 . 1.381(3) ?
C12 H12 . 0.9500 ?
C12 C13 . 1.383(3) ?
C13 H13 . 0.9500 ?

loop_
_geom_hbond_atom_site_label_D
_geom_hbond_atom_site_label_H
_geom_hbond_atom_site_label_A
_geom_hbond_site_symmetry_A
_geom_hbond_distance_DH
_geom_hbond_distance_HA
_geom_hbond_distance_DA
_geom_hbond_angle_DHA
_geom_hbond_publ_flag
N6 H6A S1 4_576 0.89(2) 2.63(2) 3.4758(17) 159.9(18) yes
N6 H6B N7 . 0.90(2) 2.41(2) 2.914(2) 115.6(16) yes
C5 H5 N6 . 0.95 2.46 3.084(2) 122.9 yes

loop_
_geom_torsion_atom_site_label_1
_geom_torsion_atom_site_label_2
_geom_torsion_atom_site_label_3
_geom_torsion_atom_site_label_4
_geom_torsion_site_symmetry_1
_geom_torsion_site_symmetry_2
_geom_torsion_site_symmetry_3
_geom_torsion_site_symmetry_4
_geom_torsion
_geom_torsion_publ_flag
Co1 N2 C2 C3 . . . . -178.73(13) ?
Co1 N2 C6 C5 . . . . 179.12(13) ?
Co1 N2 C6 C7 . . . . -1.01(18) ?
Co1 N3 N4 C8 . . . . -168.52(13) ?
Co1 N3 C7 N5 . . . . 171.13(10) ?
Co1 N3 C7 C6 . . . . -6.9(2) ?
N2 C2 C3 C4 . . . . 0.0(3) ?
N2 C6 C7 N3 . . . . 5.3(2) ?
N2 C6 C7 N5 . . . . -172.26(16) ?
N3 N4 C8 N5 . . . . 0.31(19) ?
N3 N4 C8 C9 . . . . 179.70(15) ?
N4 N3 C7 N5 . . . . 0.12(19) ?
N4 N3 C7 C6 . . . . -177.92(14) ?
N4 C8 C9 N7 . . . . -149.33(17) ?
N4 C8 C9 C13 . . . . 31.2(3) ?
N5 C8 C9 N7 . . . . 30.0(2) ?
N5 C8 C9 C13 . . . . -149.47(17) ?
N6 N5 C7 N3 . . . . 174.49(15) ?
N6 N5 C7 C6 . . . . -7.7(3) ?
N6 N5 C8 N4 . . . . -174.33(16) ?
N6 N5 C8 C9 . . . . 6.3(3) ?
N7 C9 C13 C12 . . . . -3.3(3) ?
N7 C10 C11 C12 . . . . -2.7(3) ?
C2 N2 C6 C5 . . . . -0.5(2) ?
C2 N2 C6 C7 . . . . 179.41(15) ?
C2 C3 C4 C5 . . . . -1.1(3) ?
C3 C4 C5 C6 . . . . 1.5(3) ?
C4 C5 C6 N2 . . . . -0.7(3) ?
C4 C5 C6 C7 . . . . 179.48(16) ?
C5 C6 C7 N3 . . . . -174.83(16) ?
C5 C6 C7 N5 . . . . 7.6(3) ?
C6 N2 C2 C3 . . . . 0.8(3) ?
C7 N3 N4 C8 . . . . -0.27(19) ?
C7 N5 C8 N4 . . . . -0.24(19) ?
C7 N5 C8 C9 . . . . -179.64(16) ?
C8 N5 C7 N3 . . . . 0.06(18) ?
C8 N5 C7 C6 . . . . 177.85(17) ?
C8 C9 C13 C12 . . . . 176.13(16) ?
C9 N7 C10 C11 . . . . 1.8(3) ?
C10 N7 C9 C8 . . . . -178.21(15) ?
C10 N7 C9 C13 . . . . 1.2(3) ?
C10 C11 C12 C13 . . . . 0.5(3) ?
C11 C12 C13 C9 . . . . 2.3(3) ?

_cod_database_fobs_code 2022502
